data_7128045
loop_
_publ_author_name
'Galadzhun, Iurii'
'Kulmaczewski, Rafal'
'Shahid, Namrah'
'Cespedes, Oscar'
'Howard, Mark J.'
'Halcrow, Malcolm A.'

_publ_section_title
;
 The flexibility of long chain substituents influences spin-crossover in
 isomorphous lipid bilayer crystals.
;
_journal_issue 33
_journal_name_full 'Chemical communications (Cambridge, England)'
_journal_page_first 4039
_journal_page_last 4042
_journal_paper_doi 10.1039/d1cc01073e
_journal_volume 57
_journal_year 2021
_chemical_absolute_configuration unk
_chemical_formula_moiety 'C23 H29 N5'
_chemical_formula_sum 'C23 H29 N5'
_chemical_formula_weight 375.51
_chemical_name_systematic
;
2-(4-{Dodec-1-yn-1-yl}pyrazol-1-yl)-6-(pyrazol-1-yl)pyridine
;
_space_group_crystal_system monoclinic
_space_group_IT_number 4
_space_group_name_Hall 'P 2yb'
_space_group_name_H-M_alt 'P 1 21 1'
_atom_sites_solution_hydrogens geom
_atom_sites_solution_primary direct
_atom_sites_solution_secondary difmap
_audit_creation_date 2019-07-18
_audit_creation_method
;
  Olex2 1.2
  (compiled Apr 23 2013 17:54:37, GUI svn.r4466)
;
_audit_update_record
;
2021-02-20 deposited with the CCDC.	2021-03-22 downloaded from the CCDC.
;
_cell_angle_alpha 90.00
_cell_angle_beta 90.977(3)
_cell_angle_gamma 90.00
_cell_formula_units_Z 2
_cell_length_a 5.3937(2)
_cell_length_b 5.4359(2)
_cell_length_c 35.4175(15)
_cell_measurement_reflns_used 4981
_cell_measurement_temperature 100(2)
_cell_measurement_theta_max 34.13
_cell_measurement_theta_min 0.58
_cell_volume 1038.28(7)
_computing_cell_refinement 'XIA2 0.4.0.438-g4431aaa (Winter, 2010)'
_computing_data_reduction 'XIA2 0.4.0.438-g4431aaa (Winter, 2010)'
_computing_molecular_graphics 'XSEED (Barbour, 2001)'
_computing_publication_material
;
O. V. Dolomanov, L. J. Bourhis, R. J. Gildea, J. A. K. Howard and H. Puschmann,
OLEX2: a complete structure solution, refinement and analysis program.
J. Appl. Cryst. (2009). 42, 339-341.
;
_computing_structure_refinement 'SHELXL-97 (Sheldrick, 1997)'
_computing_structure_solution 'SHELXS-97 (Sheldrick, 1990)'
_diffrn_ambient_temperature 100(2)
_diffrn_measured_fraction_theta_full 0.997
_diffrn_measured_fraction_theta_max 0.997
_diffrn_measurement_device_type 'Fluid Film Devices'
_diffrn_measurement_method 'shutterless scans'
_diffrn_radiation_monochromator 'silicon 111'
_diffrn_radiation_source 'Diamond Light Source station I19'
_diffrn_radiation_type synchrotron
_diffrn_radiation_wavelength 0.68890
_diffrn_reflns_av_R_equivalents 0.0940
_diffrn_reflns_av_unetI/netI 0.1017
_diffrn_reflns_limit_h_max 6
_diffrn_reflns_limit_h_min -6
_diffrn_reflns_limit_k_max 6
_diffrn_reflns_limit_k_min -6
_diffrn_reflns_limit_l_max 43
_diffrn_reflns_limit_l_min -43
_diffrn_reflns_number 10313
_diffrn_reflns_theta_full 24.62
_diffrn_reflns_theta_max 25.24
_diffrn_reflns_theta_min 0.56
_diffrn_standards_decay_% 0
_diffrn_standards_interval_count 0
_diffrn_standards_interval_time 0
_diffrn_standards_number 0
_exptl_absorpt_coefficient_mu 0.069
_exptl_absorpt_correction_T_max 1.000
_exptl_absorpt_correction_T_min 0.995
_exptl_absorpt_correction_type multi-scan
_exptl_absorpt_process_details
;
SADABS (Sheldrick, 2002).  University of Gottingen, Germany.
;
_exptl_crystal_colour colourless
_exptl_crystal_density_diffrn 1.201
_exptl_crystal_density_method 'not measured'
_exptl_crystal_description fragment
_exptl_crystal_F_000 404
_exptl_crystal_recrystallization_method 'Re-crystallisation from solvent: acetonitrile'
_exptl_crystal_size_max 0.06
_exptl_crystal_size_mid 0.03
_exptl_crystal_size_min 0.01
_refine_diff_density_max 0.411
_refine_diff_density_min -0.287
_refine_diff_density_rms 0.076
_refine_ls_abs_structure_details 'Flack H D (1983), Acta Cryst. A39, 876-881'
_refine_ls_abs_structure_Flack 2(7)
_refine_ls_extinction_method none
_refine_ls_goodness_of_fit_ref 1.128
_refine_ls_hydrogen_treatment constr
_refine_ls_matrix_type full
_refine_ls_number_parameters 254
_refine_ls_number_reflns 2284
_refine_ls_number_restraints 1
_refine_ls_restrained_S_all 1.128
_refine_ls_R_factor_all 0.1019
_refine_ls_R_factor_gt 0.0896
_refine_ls_shift/su_max 0.000
_refine_ls_shift/su_mean 0.000
_refine_ls_structure_factor_coef Fsqd
_refine_ls_weighting_details 'calc w=1/[\s^2^(Fo^2^)+(0.1406P)^2^+0.1546P] where P=(Fo^2^+2Fc^2^)/3'
_refine_ls_weighting_scheme calc
_refine_ls_wR_factor_gt 0.2298
_refine_ls_wR_factor_ref 0.2395
_reflns_number_gt 1835
_reflns_number_total 2284
_reflns_threshold_expression >2sigma(I)
_cod_data_source_file d1cc01073e2.cif
_cod_data_source_block ig13c12m
_cod_depositor_comments 'Adding full bibliography for 7128045--7128048.cif.'
_cod_database_code 7128045
_olex2_refinement_description
;
1. Fixed Uiso
 At 1.2 times of:
  All C(H) groups, All C(H,H) groups
 At 1.5 times of:
  All C(H,H,H) groups
2.a Secondary CH2 refined with riding coordinates:
 C19(H19A,H19B), C20(H20A,H20B), C21(H21A,H21B), C22(H22A,H22B), C23(H23A,
 H23B), C24(H24A,H24B), C25(H25A,H25B), C26(H26A,H26B), C27(H27A,H27B)
2.b Aromatic/amide H refined with riding coordinates:
 C3(H3), C4(H4), C5(H5), C9(H9), C10(H10), C11(H11), C14(H14), C16(H16)
2.c Idealised Me refined as rotating group:
 C28(H28A,H28B,H28C)
;

loop_
_space_group_symop_id
_space_group_symop_operation_xyz
1 'x, y, z'
2 '-x, y+1/2, -z'

loop_
_atom_site_label
_atom_site_type_symbol
_atom_site_fract_x
_atom_site_fract_y
_atom_site_fract_z
_atom_site_U_iso_or_equiv
_atom_site_adp_type
_atom_site_occupancy
_atom_site_symmetry_multiplicity
_atom_site_calc_flag
_atom_site_refinement_flags
_atom_site_disorder_assembly
_atom_site_disorder_group
N1 N -0.0358(7) 0.0232(8) 0.37821(12) 0.0421(10) Uani 1 1 d . . .
C2 C -0.2142(8) 0.0271(10) 0.40352(15) 0.0422(11) Uani 1 1 d . . .
C3 C -0.4079(8) -0.1416(11) 0.40529(15) 0.0458(12) Uani 1 1 d . . .
H3 H -0.5351 -0.1265 0.4234 0.055 Uiso 1 1 calc R . .
C4 C -0.4062(9) -0.3328(11) 0.37935(16) 0.0482(13) Uani 1 1 d . . .
H4 H -0.5334 -0.4537 0.3796 0.058 Uiso 1 1 calc R . .
C5 C -0.2198(9) -0.3481(10) 0.35308(15) 0.0450(12) Uani 1 1 d . . .
H5 H -0.2115 -0.4806 0.3357 0.054 Uiso 1 1 calc R . .
C6 C -0.0459(8) -0.1602(10) 0.35345(14) 0.0424(11) Uani 1 1 d . . .
N7 N -0.1892(7) 0.2187(8) 0.43077(12) 0.0436(10) Uani 1 1 d . . .
N8 N -0.3829(7) 0.2779(9) 0.45365(13) 0.0473(11) Uani 1 1 d . . .
C9 C -0.2953(9) 0.4590(11) 0.47480(16) 0.0477(12) Uani 1 1 d . . .
H9 H -0.3884 0.5401 0.4936 0.057 Uiso 1 1 calc R . .
C10 C -0.0457(8) 0.5190(11) 0.46623(15) 0.0485(13) Uani 1 1 d . . .
H10 H 0.0564 0.6415 0.4776 0.058 Uiso 1 1 calc R . .
C11 C 0.0134(8) 0.3606(10) 0.43786(15) 0.0452(12) Uani 1 1 d . . .
H11 H 0.1677 0.3513 0.4254 0.054 Uiso 1 1 calc R . .
N12 N 0.1457(7) -0.1537(8) 0.32600(12) 0.0422(10) Uani 1 1 d . . .
N13 N 0.1918(8) -0.3564(9) 0.30481(13) 0.0475(11) Uani 1 1 d . . .
C14 C 0.3727(9) -0.2857(10) 0.28230(16) 0.0465(12) Uani 1 1 d . . .
H14 H 0.4469 -0.3896 0.2641 0.056 Uiso 1 1 calc R . .
C15 C 0.4422(9) -0.0377(11) 0.28845(14) 0.0437(12) Uani 1 1 d . . .
C16 C 0.2886(9) 0.0420(10) 0.31657(15) 0.0438(12) Uani 1 1 d . . .
H16 H 0.2836 0.2022 0.3273 0.053 Uiso 1 1 calc R . .
C17 C 0.6324(9) 0.0923(10) 0.26879(14) 0.0439(12) Uani 1 1 d . . .
C18 C 0.7947(10) 0.1817(11) 0.25084(14) 0.0485(13) Uani 1 1 d . . .
C19 C 0.9889(10) 0.2949(10) 0.22818(15) 0.0481(13) Uani 1 1 d . . .
H19A H 1.0332 0.1808 0.2076 0.058 Uiso 1 1 calc R . .
H19B H 1.1387 0.3193 0.2443 0.058 Uiso 1 1 calc R . .
C20 C 0.9121(10) 0.5431(11) 0.21091(15) 0.0483(12) Uani 1 1 d . . .
H20A H 0.8552 0.6531 0.2313 0.058 Uiso 1 1 calc R . .
H20B H 1.0586 0.6202 0.1993 0.058 Uiso 1 1 calc R . .
C21 C 0.7064(11) 0.5189(12) 0.18109(15) 0.0560(15) Uani 1 1 d . . .
H21A H 0.7706 0.4239 0.1595 0.067 Uiso 1 1 calc R . .
H21B H 0.5683 0.4237 0.1919 0.067 Uiso 1 1 calc R . .
C22 C 0.6056(11) 0.7624(12) 0.16653(15) 0.0536(15) Uani 1 1 d . . .
H22A H 0.7456 0.8657 0.1582 0.064 Uiso 1 1 calc R . .
H22B H 0.5235 0.8496 0.1874 0.064 Uiso 1 1 calc R . .
C23 C 0.4203(12) 0.7320(13) 0.13369(15) 0.0589(16) Uani 1 1 d . . .
H23A H 0.5078 0.6594 0.1120 0.071 Uiso 1 1 calc R . .
H23B H 0.2906 0.6140 0.1413 0.071 Uiso 1 1 calc R . .
C24 C 0.2956(12) 0.9684(14) 0.12078(16) 0.0590(15) Uani 1 1 d . . .
H24A H 0.4253 1.0871 0.1134 0.071 Uiso 1 1 calc R . .
H24B H 0.2062 1.0401 0.1423 0.071 Uiso 1 1 calc R . .
C25 C 0.1134(12) 0.9368(14) 0.08775(15) 0.0637(17) Uani 1 1 d . . .
H25A H 0.2038 0.8683 0.0660 0.076 Uiso 1 1 calc R . .
H25B H -0.0140 0.8153 0.0949 0.076 Uiso 1 1 calc R . .
C26 C -0.0151(12) 1.1700(15) 0.07527(16) 0.0656(18) Uani 1 1 d . . .
H26A H 0.1110 1.2892 0.0668 0.079 Uiso 1 1 calc R . .
H26B H -0.1001 1.2432 0.0971 0.079 Uiso 1 1 calc R . .
C27 C -0.2051(13) 1.129(2) 0.04329(16) 0.076(2) Uani 1 1 d . . .
H27A H -0.1201 1.0572 0.0213 0.092 Uiso 1 1 calc R . .
H27B H -0.3306 1.0086 0.0517 0.092 Uiso 1 1 calc R . .
C28 C -0.3338(14) 1.362(2) 0.03128(17) 0.085(3) Uani 1 1 d . . .
H28A H -0.4289 1.4272 0.0524 0.128 Uiso 1 1 calc R . .
H28B H -0.4463 1.3278 0.0099 0.128 Uiso 1 1 calc R . .
H28C H -0.2101 1.4839 0.0237 0.128 Uiso 1 1 calc R . .

loop_
_atom_site_aniso_label
_atom_site_aniso_U_11
_atom_site_aniso_U_22
_atom_site_aniso_U_33
_atom_site_aniso_U_23
_atom_site_aniso_U_13
_atom_site_aniso_U_12
N1 0.0263(19) 0.031(2) 0.069(2) 0.0052(19) 0.0008(16) -0.0027(17)
C2 0.024(2) 0.028(3) 0.074(3) 0.007(2) -0.004(2) 0.002(2)
C3 0.024(2) 0.038(3) 0.075(3) 0.007(2) 0.000(2) -0.002(2)
C4 0.025(2) 0.035(3) 0.085(3) 0.014(3) -0.005(2) -0.007(2)
C5 0.030(2) 0.031(3) 0.073(3) 0.005(2) -0.009(2) -0.007(2)
C6 0.025(2) 0.034(3) 0.068(3) 0.006(2) -0.0028(19) -0.006(2)
N7 0.0254(19) 0.035(2) 0.071(3) 0.0058(19) 0.0010(17) 0.0011(17)
N8 0.0247(19) 0.038(3) 0.080(3) 0.006(2) 0.0053(18) 0.0066(18)
C9 0.032(2) 0.036(3) 0.075(3) 0.001(3) 0.005(2) 0.006(2)
C10 0.029(2) 0.038(3) 0.078(3) -0.003(3) -0.002(2) -0.001(2)
C11 0.025(2) 0.033(3) 0.078(3) 0.002(2) 0.001(2) -0.004(2)
N12 0.0293(19) 0.028(2) 0.069(3) 0.0004(19) -0.0018(17) -0.0062(17)
N13 0.035(2) 0.033(2) 0.074(3) -0.002(2) -0.0015(19) -0.0098(19)
C14 0.037(3) 0.036(3) 0.067(3) -0.002(2) 0.000(2) -0.010(2)
C15 0.038(2) 0.035(3) 0.059(3) 0.001(2) -0.007(2) -0.006(2)
C16 0.034(2) 0.028(2) 0.070(3) 0.001(2) -0.004(2) -0.009(2)
C17 0.040(3) 0.033(3) 0.058(3) -0.001(2) -0.005(2) -0.009(2)
C18 0.049(3) 0.039(3) 0.057(3) -0.004(2) -0.005(2) -0.011(3)
C19 0.046(3) 0.035(3) 0.063(3) -0.006(2) 0.003(2) -0.011(2)
C20 0.043(3) 0.041(3) 0.060(3) 0.000(2) 0.002(2) -0.017(2)
C21 0.060(3) 0.049(4) 0.058(3) 0.001(3) -0.001(2) -0.026(3)
C22 0.058(3) 0.050(4) 0.053(3) 0.002(2) -0.001(2) -0.024(3)
C23 0.065(4) 0.058(4) 0.054(3) 0.004(3) 0.002(2) -0.023(3)
C24 0.060(3) 0.060(4) 0.057(3) 0.006(3) 0.001(2) -0.018(3)
C25 0.071(4) 0.070(4) 0.051(3) 0.006(3) 0.004(3) -0.026(4)
C26 0.068(4) 0.077(5) 0.052(3) 0.006(3) 0.002(3) -0.021(4)
C27 0.066(4) 0.114(7) 0.048(3) 0.011(4) -0.002(3) -0.014(5)
C28 0.080(5) 0.123(8) 0.052(3) 0.004(4) -0.003(3) 0.004(5)

loop_
_atom_type_symbol
_atom_type_description
_atom_type_scat_dispersion_real
_atom_type_scat_dispersion_imag
_atom_type_scat_source
C C 0.0032 0.0015 'International Tables Vol C Tables 4.2.6.8 and 6.1.1.4'
H H 0.0000 0.0000 'International Tables Vol C Tables 4.2.6.8 and 6.1.1.4'
N N 0.0060 0.0030 'International Tables Vol C Tables 4.2.6.8 and 6.1.1.4'

loop_
_geom_angle_atom_site_label_1
_geom_angle_atom_site_label_2
_geom_angle_atom_site_label_3
_geom_angle
_geom_angle_site_symmetry_1
_geom_angle_site_symmetry_3
_geom_angle_publ_flag
C2 N1 C6 115.9(4) . . ?
N1 C2 C3 125.0(5) . . ?
N1 C2 N7 114.1(4) . . ?
C3 C2 N7 120.9(5) . . ?
C2 C3 H3 121.6 . . ?
C4 C3 C2 116.8(5) . . ?
C4 C3 H3 121.6 . . ?
C3 C4 H4 119.9 . . ?
C5 C4 C3 120.2(5) . . ?
C5 C4 H4 119.9 . . ?
C4 C5 H5 121.7 . . ?
C4 C5 C6 116.7(5) . . ?
C6 C5 H5 121.7 . . ?
N1 C6 C5 125.4(5) . . ?
N1 C6 N12 114.1(4) . . ?
C5 C6 N12 120.5(5) . . ?
N8 N7 C2 120.5(4) . . ?
C11 N7 C2 127.4(4) . . ?
C11 N7 N8 112.1(4) . . ?
C9 N8 N7 104.0(4) . . ?
N8 C9 H9 123.8 . . ?
N8 C9 C10 112.4(5) . . ?
C10 C9 H9 123.8 . . ?
C9 C10 H10 127.9 . . ?
C11 C10 C9 104.2(5) . . ?
C11 C10 H10 127.9 . . ?
N7 C11 H11 126.4 . . ?
C10 C11 N7 107.3(4) . . ?
C10 C11 H11 126.4 . . ?
N13 N12 C6 119.8(4) . . ?
C16 N12 C6 127.3(5) . . ?
C16 N12 N13 112.9(4) . . ?
C14 N13 N12 103.9(4) . . ?
N13 C14 H14 123.9 . . ?
N13 C14 C15 112.3(5) . . ?
C15 C14 H14 123.9 . . ?
C14 C15 C17 125.7(5) . . ?
C16 C15 C14 104.5(5) . . ?
C16 C15 C17 129.8(5) . . ?
N12 C16 C15 106.4(5) . . ?
N12 C16 H16 126.8 . . ?
C15 C16 H16 126.8 . . ?
C18 C17 C15 174.3(6) . . ?
C17 C18 C19 178.5(6) . . ?
C18 C19 H19A 108.9 . . ?
C18 C19 H19B 108.9 . . ?
C18 C19 C20 113.4(5) . . ?
H19A C19 H19B 107.7 . . ?
C20 C19 H19A 108.9 . . ?
C20 C19 H19B 108.9 . . ?
C19 C20 H20A 109.0 . . ?
C19 C20 H20B 109.0 . . ?
H20A C20 H20B 107.8 . . ?
C21 C20 C19 112.9(5) . . ?
C21 C20 H20A 109.0 . . ?
C21 C20 H20B 109.0 . . ?
C20 C21 H21A 108.7 . . ?
C20 C21 H21B 108.7 . . ?
H21A C21 H21B 107.6 . . ?
C22 C21 C20 114.4(5) . . ?
C22 C21 H21A 108.7 . . ?
C22 C21 H21B 108.7 . . ?
C21 C22 H22A 109.0 . . ?
C21 C22 H22B 109.0 . . ?
C21 C22 C23 112.9(5) . . ?
H22A C22 H22B 107.8 . . ?
C23 C22 H22A 109.0 . . ?
C23 C22 H22B 109.0 . . ?
C22 C23 H23A 108.6 . . ?
C22 C23 H23B 108.6 . . ?
H23A C23 H23B 107.6 . . ?
C24 C23 C22 114.7(5) . . ?
C24 C23 H23A 108.6 . . ?
C24 C23 H23B 108.6 . . ?
C23 C24 H24A 108.7 . . ?
C23 C24 H24B 108.7 . . ?
C23 C24 C25 114.4(6) . . ?
H24A C24 H24B 107.6 . . ?
C25 C24 H24A 108.7 . . ?
C25 C24 H24B 108.7 . . ?
C24 C25 H25A 108.6 . . ?
C24 C25 H25B 108.6 . . ?
H25A C25 H25B 107.6 . . ?
C26 C25 C24 114.7(6) . . ?
C26 C25 H25A 108.6 . . ?
C26 C25 H25B 108.6 . . ?
C25 C26 H26A 109.0 . . ?
C25 C26 H26B 109.0 . . ?
C25 C26 C27 113.1(7) . . ?
H26A C26 H26B 107.8 . . ?
C27 C26 H26A 109.0 . . ?
C27 C26 H26B 109.0 . . ?
C26 C27 H27A 109.1 . . ?
C26 C27 H27B 109.1 . . ?
H27A C27 H27B 107.8 . . ?
C28 C27 C26 112.6(8) . . ?
C28 C27 H27A 109.1 . . ?
C28 C27 H27B 109.1 . . ?
C27 C28 H28A 109.5 . . ?
C27 C28 H28B 109.5 . . ?
C27 C28 H28C 109.5 . . ?
H28A C28 H28B 109.5 . . ?
H28A C28 H28C 109.5 . . ?
H28B C28 H28C 109.5 . . ?

loop_
_geom_bond_atom_site_label_1
_geom_bond_atom_site_label_2
_geom_bond_distance
_geom_bond_site_symmetry_2
_geom_bond_publ_flag
N1 C2 1.326(6) . ?
N1 C6 1.328(7) . ?
C2 C3 1.392(7) . ?
C2 N7 1.425(7) . ?
C3 H3 0.9500 . ?
C3 C4 1.387(8) . ?
C4 H4 0.9500 . ?
C4 C5 1.384(7) . ?
C5 H5 0.9500 . ?
C5 C6 1.387(7) . ?
C6 N12 1.431(6) . ?
N7 N8 1.371(6) . ?
N7 C11 1.357(6) . ?
N8 C9 1.319(7) . ?
C9 H9 0.9500 . ?
C9 C10 1.423(7) . ?
C10 H10 0.9500 . ?
C10 C11 1.365(8) . ?
C11 H11 0.9500 . ?
N12 N13 1.359(7) . ?
N12 C16 1.359(6) . ?
N13 C14 1.327(7) . ?
C14 H14 0.9500 . ?
C14 C15 1.415(8) . ?
C15 C16 1.376(8) . ?
C15 C17 1.436(7) . ?
C16 H16 0.9500 . ?
C17 C18 1.194(7) . ?
C18 C19 1.466(7) . ?
C19 H19A 0.9900 . ?
C19 H19B 0.9900 . ?
C19 C20 1.535(8) . ?
C20 H20A 0.9900 . ?
C20 H20B 0.9900 . ?
C20 C21 1.524(7) . ?
C21 H21A 0.9900 . ?
C21 H21B 0.9900 . ?
C21 C22 1.518(9) . ?
C22 H22A 0.9900 . ?
C22 H22B 0.9900 . ?
C22 C23 1.530(8) . ?
C23 H23A 0.9900 . ?
C23 H23B 0.9900 . ?
C23 C24 1.518(10) . ?
C24 H24A 0.9900 . ?
C24 H24B 0.9900 . ?
C24 C25 1.525(8) . ?
C25 H25A 0.9900 . ?
C25 H25B 0.9900 . ?
C25 C26 1.507(11) . ?
C26 H26A 0.9900 . ?
C26 H26B 0.9900 . ?
C26 C27 1.531(8) . ?
C27 H27A 0.9900 . ?
C27 H27B 0.9900 . ?
C27 C28 1.505(13) . ?
C28 H28A 0.9800 . ?
C28 H28B 0.9800 . ?
C28 H28C 0.9800 . ?
